data_1556501
loop_
_publ_author_name
'Gietz, T.'
'Boere, R.T.'

_publ_section_title
;
 Backbone-Substituted beta-Ketoimines and Ketoiminate Clusters: Transoid
 Li2O2 Squares and D2-Symmetric Li4O4 Cubanes. Synthesis, Crystallography
 and DFT Calculations
;
_journal_name_full Inorganics
_journal_page_first 30
_journal_paper_doi 10.3390/inorganics5020030
_journal_volume 5
_journal_year 2017
_chemical_formula_moiety 'C18 H27 N O'
_chemical_formula_sum 'C18 H27 N O'
_chemical_formula_weight 273.41
_chemical_name_common Dipp-Me-KetoImine
_chemical_name_systematic
; 
 2-(2,6-diisopropylphenyl)-3-methylpent-2-en-4-one 
;
_space_group_IT_number 19
_space_group_name_Hall 'P 2ac 2ab'
_space_group_name_H-M_alt 'P 21 21 21'
_symmetry_cell_setting orthorhombic
_symmetry_Int_Tables_number 19
_symmetry_space_group_name_Hall 'P 2ac 2ab'
_symmetry_space_group_name_H-M 'P 21 21 21'
_atom_sites_solution_hydrogens geom
_atom_sites_solution_primary direct
_atom_sites_solution_secondary difmap
_cell_angle_alpha 90.00
_cell_angle_beta 90.00
_cell_angle_gamma 90.00
_cell_formula_units_Z 4
_cell_length_a 6.7423(4)
_cell_length_b 13.9706(8)
_cell_length_c 18.0631(10)
_cell_measurement_reflns_used 9995
_cell_measurement_temperature 173(2)
_cell_measurement_theta_max 27.28
_cell_measurement_theta_min 2.69
_cell_volume 1701.44(17)
_computing_cell_refinement 'APEX2 (Bruker, 2006)'
_computing_data_collection 'APEX2 (Bruker, 2006)'
_computing_data_reduction 'SAINT-Plus (Bruker, 2006)'
_computing_molecular_graphics 'MERCURY (Macrae <i>et al.</i>, 2006)'
_computing_publication_material 'IUCr publCIF (Westrip, 2007)'
_computing_structure_refinement SHELXTL
_computing_structure_solution 'SHELXTL (Sheldrick, 2003)'
_diffrn_ambient_temperature 173(2)
_diffrn_measured_fraction_theta_full 1.000
_diffrn_measured_fraction_theta_max 0.999
_diffrn_measurement_device_type
;
Bruker ApexII CCD area detector
;
_diffrn_measurement_method 'phi and omega scans'
_diffrn_radiation_monochromator graphite
_diffrn_radiation_probe x-ray
_diffrn_radiation_source 'fine-focus sealed tube'
_diffrn_radiation_type MoK\a
_diffrn_radiation_wavelength 0.71073
_diffrn_reflns_av_R_equivalents 0.0285
_diffrn_reflns_av_sigmaI/netI 0.0126
_diffrn_reflns_limit_h_max 8
_diffrn_reflns_limit_h_min -8
_diffrn_reflns_limit_k_max 17
_diffrn_reflns_limit_k_min -18
_diffrn_reflns_limit_l_max 23
_diffrn_reflns_limit_l_min -23
_diffrn_reflns_number 24505
_diffrn_reflns_theta_full 25.25
_diffrn_reflns_theta_max 27.40
_diffrn_reflns_theta_min 1.84
_diffrn_source_type 'Bruker D8'
_exptl_absorpt_coefficient_mu 0.065
_exptl_absorpt_correction_T_max 0.9916
_exptl_absorpt_correction_T_min 0.9279
_exptl_absorpt_correction_type multi-scan
_exptl_absorpt_process_details
; 
SADABS (Sheldrick, 2004)
;
_exptl_crystal_colour colourless
_exptl_crystal_density_diffrn 1.067
_exptl_crystal_density_method 'not measured'
_exptl_crystal_description prism
_exptl_crystal_F_000 600
_exptl_crystal_size_max 0.42
_exptl_crystal_size_mid 0.20
_exptl_crystal_size_min 0.14
_refine_diff_density_max 0.204
_refine_diff_density_min -0.180
_refine_diff_density_rms 0.034
_refine_ls_extinction_method none
_refine_ls_goodness_of_fit_ref 1.031
_refine_ls_hydrogen_treatment mixed
_refine_ls_matrix_type full
_refine_ls_number_parameters 191
_refine_ls_number_reflns 2224
_refine_ls_number_restraints 0
_refine_ls_restrained_S_all 1.031
_refine_ls_R_factor_all 0.0454
_refine_ls_R_factor_gt 0.0407
_refine_ls_shift/su_max 0.000
_refine_ls_shift/su_mean 0.000
_refine_ls_structure_factor_coef Fsqd
_refine_ls_weighting_details 'calc w=1/[\s^2^(Fo^2^)+(0.0693P)^2^+0.3230P] where P=(Fo^2^+2Fc^2^)/3'
_refine_ls_weighting_scheme calc
_refine_ls_wR_factor_gt 0.1129
_refine_ls_wR_factor_ref 0.1172
_reflns_number_gt 2022
_reflns_number_total 2224
_reflns_threshold_expression >2sigma(I)
_cod_data_source_file Inorganics-2017-5-30.cif
_cod_data_source_block Ligand_1c
_cod_depositor_comments
;
The following automatic conversions were performed:

data item '_symmetry_cell_setting' value 'Orthorhombic' was changed
to 'orthorhombic' in accordance with the built-in table derived from
the CIF Core dictionary named 'cif_core.dic' version 2.4.5 last
updated on 2014-11-21.

Automatic conversion script
Id: cif_fix_values 6909 2019-04-08 15:41:33Z antanas 
;
_cod_original_sg_symbol_Hall P2ac2ab
_cod_original_sg_symbol_H-M P2(1)2(1)2(1)
_cod_database_code 1556501

loop_
_symmetry_equiv_pos_as_xyz
'x, y, z'
'-x+1/2, -y, z+1/2'
'-x, y+1/2, -z+1/2'
'x+1/2, -y+1/2, -z'

loop_
_atom_site_label
_atom_site_type_symbol
_atom_site_fract_x
_atom_site_fract_y
_atom_site_fract_z
_atom_site_U_iso_or_equiv
_atom_site_adp_type
_atom_site_occupancy
_atom_site_symmetry_multiplicity
_atom_site_calc_flag
_atom_site_refinement_flags
_atom_site_disorder_assembly
_atom_site_disorder_group
O1 O 0.50038(19) 0.47580(11) 0.14218(7) 0.0374(3) Uani 1 1 d . . .
N1 N 0.5239(2) 0.48801(11) 0.28268(8) 0.0240(3) Uani 1 1 d . . .
H1 H 0.458(3) 0.4797(15) 0.2389(11) 0.029 Uiso 1 1 d . . .
C1 C 0.7814(4) 0.4735(2) 0.06466(11) 0.0522(6) Uani 1 1 d . . .
H1A H 0.6790 0.4641 0.0268 0.063 Uiso 1 1 calc R . .
H1B H 0.8747 0.4197 0.0634 0.063 Uiso 1 1 calc R . .
H1C H 0.8528 0.5333 0.0548 0.063 Uiso 1 1 calc R . .
C2 C 0.6853(3) 0.47864(14) 0.14003(9) 0.0292(4) Uani 1 1 d . . .
C3 C 0.8077(2) 0.48509(14) 0.20422(10) 0.0274(4) Uani 1 1 d . . .
C4 C 1.0304(3) 0.4888(2) 0.19495(13) 0.0495(6) Uani 1 1 d . . .
H4A H 1.0930 0.4983 0.2434 0.059 Uiso 1 1 calc R . .
H4B H 1.0656 0.5420 0.1621 0.059 Uiso 1 1 calc R . .
H4C H 1.0771 0.4285 0.1734 0.059 Uiso 1 1 calc R . .
C5 C 0.7227(2) 0.48714(13) 0.27416(9) 0.0260(3) Uani 1 1 d . . .
C6 C 0.8442(3) 0.4897(2) 0.34377(11) 0.0470(6) Uani 1 1 d . . .
H6A H 0.7615 0.4706 0.3859 0.056 Uiso 1 1 calc R . .
H6B H 0.8941 0.5548 0.3518 0.056 Uiso 1 1 calc R . .
H6C H 0.9563 0.4455 0.3391 0.056 Uiso 1 1 calc R . .
C7 C 0.4221(2) 0.48108(13) 0.35182(8) 0.0232(3) Uani 1 1 d . . .
C8 C 0.3713(3) 0.56451(13) 0.39055(9) 0.0279(4) Uani 1 1 d . . .
C9 C 0.2737(3) 0.55421(15) 0.45808(10) 0.0337(4) Uani 1 1 d . . .
H9 H 0.2384 0.6097 0.4854 0.040 Uiso 1 1 calc R . .
C10 C 0.2275(3) 0.46515(16) 0.48601(10) 0.0356(4) Uani 1 1 d . . .
H10 H 0.1631 0.4597 0.5326 0.043 Uiso 1 1 calc R . .
C11 C 0.2746(3) 0.38450(15) 0.44652(10) 0.0357(4) Uani 1 1 d . . .
H11 H 0.2410 0.3234 0.4659 0.043 Uiso 1 1 calc R . .
C12 C 0.3710(3) 0.39055(13) 0.37846(9) 0.0287(4) Uani 1 1 d . . .
C13 C 0.4137(4) 0.29920(14) 0.33524(12) 0.0431(5) Uani 1 1 d . . .
H13 H 0.4811 0.3180 0.2881 0.052 Uiso 1 1 calc R . .
C14 C 0.5534(6) 0.2332(2) 0.3772(2) 0.0831(10) Uani 1 1 d . . .
H14A H 0.6747 0.2681 0.3901 0.100 Uiso 1 1 calc R . .
H14B H 0.5871 0.1781 0.3460 0.100 Uiso 1 1 calc R . .
H14C H 0.4885 0.2107 0.4225 0.100 Uiso 1 1 calc R . .
C15 C 0.2238(5) 0.2474(2) 0.31484(19) 0.0737(9) Uani 1 1 d . . .
H15A H 0.1513 0.2305 0.3600 0.088 Uiso 1 1 calc R . .
H15B H 0.2561 0.1890 0.2873 0.088 Uiso 1 1 calc R . .
H15C H 0.1413 0.2892 0.2840 0.088 Uiso 1 1 calc R . .
C16 C 0.5400(5) 0.72355(17) 0.41400(18) 0.0679(9) Uani 1 1 d . . .
H16A H 0.4635 0.7343 0.4594 0.081 Uiso 1 1 calc R . .
H16B H 0.5715 0.7853 0.3911 0.081 Uiso 1 1 calc R . .
H16C H 0.6632 0.6898 0.4261 0.081 Uiso 1 1 calc R . .
C17 C 0.4181(4) 0.66335(14) 0.36031(12) 0.0399(5) Uani 1 1 d . . .
H17 H 0.4990 0.6546 0.3144 0.048 Uiso 1 1 calc R . .
C18 C 0.2288(5) 0.71577(17) 0.33851(17) 0.0605(7) Uani 1 1 d . . .
H18A H 0.1537 0.6767 0.3032 0.073 Uiso 1 1 calc R . .
H18B H 0.2630 0.7771 0.3155 0.073 Uiso 1 1 calc R . .
H18C H 0.1480 0.7272 0.3827 0.073 Uiso 1 1 calc R . .

loop_
_atom_site_aniso_label
_atom_site_aniso_U_11
_atom_site_aniso_U_22
_atom_site_aniso_U_33
_atom_site_aniso_U_23
_atom_site_aniso_U_13
_atom_site_aniso_U_12
O1 0.0265(6) 0.0637(9) 0.0221(6) 0.0024(6) -0.0008(5) 0.0038(7)
N1 0.0198(6) 0.0341(7) 0.0181(6) 0.0012(6) 0.0001(5) 0.0009(6)
C1 0.0401(11) 0.0912(17) 0.0255(9) -0.0003(11) 0.0090(9) 0.0035(14)
C2 0.0283(8) 0.0363(9) 0.0231(8) 0.0032(7) 0.0057(7) 0.0020(7)
C3 0.0207(7) 0.0333(8) 0.0281(8) 0.0010(7) 0.0031(6) -0.0005(7)
C4 0.0252(9) 0.0817(17) 0.0415(11) -0.0029(12) 0.0071(8) -0.0020(11)
C5 0.0210(7) 0.0307(8) 0.0263(8) -0.0005(7) -0.0011(6) -0.0006(7)
C6 0.0250(9) 0.0878(18) 0.0283(10) -0.0048(11) -0.0040(7) -0.0011(10)
C7 0.0192(7) 0.0325(8) 0.0179(7) 0.0001(6) -0.0016(6) 0.0015(7)
C8 0.0249(8) 0.0331(9) 0.0258(8) -0.0043(7) -0.0016(7) 0.0009(7)
C9 0.0305(9) 0.0460(10) 0.0247(8) -0.0112(7) -0.0003(8) 0.0039(8)
C10 0.0290(9) 0.0586(12) 0.0193(8) 0.0000(8) 0.0021(7) -0.0007(9)
C11 0.0357(10) 0.0428(10) 0.0285(9) 0.0090(8) 0.0030(8) -0.0017(9)
C12 0.0298(9) 0.0317(8) 0.0247(8) 0.0026(7) 0.0001(8) 0.0032(7)
C13 0.0602(14) 0.0280(9) 0.0410(11) 0.0018(8) 0.0107(11) 0.0048(9)
C14 0.098(3) 0.0529(15) 0.098(2) 0.0003(15) -0.007(2) 0.0373(18)
C15 0.087(2) 0.0510(14) 0.0827(19) -0.0252(14) 0.0028(19) -0.0075(16)
C16 0.075(2) 0.0408(12) 0.088(2) -0.0010(13) -0.0228(18) -0.0176(13)
C17 0.0470(12) 0.0310(9) 0.0416(11) -0.0038(8) 0.0041(10) -0.0023(9)
C18 0.0685(18) 0.0394(11) 0.0735(17) 0.0095(11) -0.0144(15) 0.0028(12)

loop_
_atom_type_symbol
_atom_type_description
_atom_type_scat_dispersion_real
_atom_type_scat_dispersion_imag
_atom_type_scat_source
C C 0.0033 0.0016 'International Tables Vol C Tables 4.2.6.8 and 6.1.1.4'
H H 0.0000 0.0000 'International Tables Vol C Tables 4.2.6.8 and 6.1.1.4'
N N 0.0061 0.0033 'International Tables Vol C Tables 4.2.6.8 and 6.1.1.4'
O O 0.0106 0.0060 'International Tables Vol C Tables 4.2.6.8 and 6.1.1.4'

loop_
_geom_angle_atom_site_label_1
_geom_angle_atom_site_label_2
_geom_angle_atom_site_label_3
_geom_angle
_geom_angle_site_symmetry_1
_geom_angle_site_symmetry_3
C5 N1 C7 125.20(14) . .
C5 N1 H1 112.6(13) . .
C7 N1 H1 120.8(13) . .
C2 C1 H1A 109.5 . .
C2 C1 H1B 109.5 . .
H1A C1 H1B 109.5 . .
C2 C1 H1C 109.5 . .
H1A C1 H1C 109.5 . .
H1B C1 H1C 109.5 . .
O1 C2 C3 123.69(16) . .
O1 C2 C1 117.07(18) . .
C3 C2 C1 119.24(16) . .
C5 C3 C2 120.18(14) . .
C5 C3 C4 120.69(17) . .
C2 C3 C4 119.12(17) . .
C3 C4 H4A 109.5 . .
C3 C4 H4B 109.5 . .
H4A C4 H4B 109.5 . .
C3 C4 H4C 109.5 . .
H4A C4 H4C 109.5 . .
H4B C4 H4C 109.5 . .
N1 C5 C3 120.96(16) . .
N1 C5 C6 116.51(15) . .
C3 C5 C6 122.53(15) . .
C5 C6 H6A 109.5 . .
C5 C6 H6B 109.5 . .
H6A C6 H6B 109.5 . .
C5 C6 H6C 109.5 . .
H6A C6 H6C 109.5 . .
H6B C6 H6C 109.5 . .
C12 C7 C8 121.37(15) . .
C12 C7 N1 118.77(15) . .
C8 C7 N1 119.83(15) . .
C9 C8 C7 117.80(17) . .
C9 C8 C17 120.47(16) . .
C7 C8 C17 121.72(16) . .
C10 C9 C8 121.36(17) . .
C10 C9 H9 119.3 . .
C8 C9 H9 119.3 . .
C11 C10 C9 119.94(16) . .
C11 C10 H10 120.0 . .
C9 C10 H10 120.0 . .
C10 C11 C12 121.16(18) . .
C10 C11 H11 119.4 . .
C12 C11 H11 119.4 . .
C11 C12 C7 118.31(16) . .
C11 C12 C13 119.32(17) . .
C7 C12 C13 122.37(16) . .
C15 C13 C14 110.8(2) . .
C15 C13 C12 111.4(2) . .
C14 C13 C12 111.7(2) . .
C15 C13 H13 107.6 . .
C14 C13 H13 107.6 . .
C12 C13 H13 107.6 . .
C13 C14 H14A 109.5 . .
C13 C14 H14B 109.5 . .
H14A C14 H14B 109.5 . .
C13 C14 H14C 109.5 . .
H14A C14 H14C 109.5 . .
H14B C14 H14C 109.5 . .
C13 C15 H15A 109.5 . .
C13 C15 H15B 109.5 . .
H15A C15 H15B 109.5 . .
C13 C15 H15C 109.5 . .
H15A C15 H15C 109.5 . .
H15B C15 H15C 109.5 . .
C17 C16 H16A 109.5 . .
C17 C16 H16B 109.5 . .
H16A C16 H16B 109.5 . .
C17 C16 H16C 109.5 . .
H16A C16 H16C 109.5 . .
H16B C16 H16C 109.5 . .
C8 C17 C18 110.86(19) . .
C8 C17 C16 112.65(18) . .
C18 C17 C16 110.5(2) . .
C8 C17 H17 107.5 . .
C18 C17 H17 107.5 . .
C16 C17 H17 107.5 . .
C17 C18 H18A 109.5 . .
C17 C18 H18B 109.5 . .
H18A C18 H18B 109.5 . .
C17 C18 H18C 109.5 . .
H18A C18 H18C 109.5 . .
H18B C18 H18C 109.5 . .

loop_
_geom_bond_atom_site_label_1
_geom_bond_atom_site_label_2
_geom_bond_distance
_geom_bond_site_symmetry_2
O1 C2 1.248(2) .
N1 C5 1.349(2) .
N1 C7 1.4283(19) .
N1 H1 0.92(2) .
C1 C2 1.509(2) .
C1 H1A 0.9800 .
C1 H1B 0.9800 .
C1 H1C 0.9800 .
C2 C3 1.426(2) .
C3 C5 1.388(2) .
C3 C4 1.512(2) .
C4 H4A 0.9800 .
C4 H4B 0.9800 .
C4 H4C 0.9800 .
C5 C6 1.501(2) .
C6 H6A 0.9800 .
C6 H6B 0.9800 .
C6 H6C 0.9800 .
C7 C12 1.397(2) .
C7 C8 1.402(2) .
C8 C9 1.393(3) .
C8 C17 1.518(3) .
C9 C10 1.378(3) .
C9 H9 0.9500 .
C10 C11 1.371(3) .
C10 H10 0.9500 .
C11 C12 1.393(2) .
C11 H11 0.9500 .
C12 C13 1.524(3) .
C13 C15 1.516(4) .
C13 C14 1.520(4) .
C13 H13 1.0000 .
C14 H14A 0.9800 .
C14 H14B 0.9800 .
C14 H14C 0.9800 .
C15 H15A 0.9800 .
C15 H15B 0.9800 .
C15 H15C 0.9800 .
C16 C17 1.524(3) .
C16 H16A 0.9800 .
C16 H16B 0.9800 .
C16 H16C 0.9800 .
C17 C18 1.523(4) .
C17 H17 1.0000 .
C18 H18A 0.9800 .
C18 H18B 0.9800 .
C18 H18C 0.9800 .

loop_
_geom_hbond_atom_site_label_D
_geom_hbond_atom_site_label_H
_geom_hbond_atom_site_label_A
_geom_hbond_distance_DH
_geom_hbond_distance_HA
_geom_hbond_distance_DA
_geom_hbond_angle_DHA
_geom_hbond_site_symmetry_A
N1 H1 O1 0.92(2) 1.77(2) 2.5485(18) 140.9(19) .

loop_
_geom_torsion_atom_site_label_1
_geom_torsion_atom_site_label_2
_geom_torsion_atom_site_label_3
_geom_torsion_atom_site_label_4
_geom_torsion
_geom_torsion_site_symmetry_1
_geom_torsion_site_symmetry_2
_geom_torsion_site_symmetry_3
_geom_torsion_site_symmetry_4
O1 C2 C3 C5 1.0(3) . . . .
C1 C2 C3 C5 -178.2(2) . . . .
O1 C2 C3 C4 -179.5(2) . . . .
C1 C2 C3 C4 1.3(3) . . . .
C7 N1 C5 C3 173.81(16) . . . .
C7 N1 C5 C6 -6.9(3) . . . .
C2 C3 C5 N1 -3.4(3) . . . .
C4 C3 C5 N1 177.1(2) . . . .
C2 C3 C5 C6 177.4(2) . . . .
C4 C3 C5 C6 -2.1(3) . . . .
C5 N1 C7 C12 -89.9(2) . . . .
C5 N1 C7 C8 91.7(2) . . . .
C12 C7 C8 C9 2.2(2) . . . .
N1 C7 C8 C9 -179.42(15) . . . .
C12 C7 C8 C17 -177.19(18) . . . .
N1 C7 C8 C17 1.1(3) . . . .
C7 C8 C9 C10 -0.3(3) . . . .
C17 C8 C9 C10 179.12(18) . . . .
C8 C9 C10 C11 -1.1(3) . . . .
C9 C10 C11 C12 0.7(3) . . . .
C10 C11 C12 C7 1.2(3) . . . .
C10 C11 C12 C13 -177.8(2) . . . .
C8 C7 C12 C11 -2.7(3) . . . .
N1 C7 C12 C11 178.97(16) . . . .
C8 C7 C12 C13 176.30(19) . . . .
N1 C7 C12 C13 -2.1(3) . . . .
C11 C12 C13 C15 61.6(3) . . . .
C7 C12 C13 C15 -117.4(2) . . . .
C11 C12 C13 C14 -62.9(3) . . . .
C7 C12 C13 C14 118.1(3) . . . .
C9 C8 C17 C18 -68.1(2) . . . .
C7 C8 C17 C18 111.3(2) . . . .
C9 C8 C17 C16 56.3(3) . . . .
C7 C8 C17 C16 -124.2(2) . . . .
